data_4311897
loop_
_publ_author_name
'Trevor W. Hayton'
'Brian O. Patrick'
'Peter Legzdins'

_publ_section_title
;
 New Details Concerning the Reactions of Nitric Oxide with Vanadium
 Tetrachloride
;
_journal_name_full 'Inorganic Chemistry'
_journal_page_first 7227
_journal_page_last 7233
_journal_paper_doi 10.1021/ic0491534
_journal_volume 43
_journal_year 2004
_chemical_formula_moiety 'C12 H24 Cl2 N O4 V '
_chemical_formula_sum 'C12 H24 Cl2 N O4 V'
_chemical_formula_weight 368.17
_space_group_IT_number 14
_symmetry_cell_setting monoclinic
_symmetry_Int_Tables_number 14
_symmetry_space_group_name_Hall '-P 2ybc'
_symmetry_space_group_name_H-M 'P 1 21/c 1'
_audit_creation_date 2003-08-08
_audit_creation_method 'by teXsan v1.8'
_cell_angle_alpha 90
_cell_angle_beta 94.322(4)
_cell_angle_gamma 90
_cell_formula_units_Z 4
_cell_length_a 8.7782(5)
_cell_length_b 12.8637(6)
_cell_length_c 15.0745(9)
_cell_measurement_reflns_used 8060
_cell_measurement_temperature 198.2
_cell_measurement_theta_max 28.17
_cell_measurement_theta_min 3.05
_cell_volume 1697.37(16)
_computing_cell_refinement 'd*TREK (MSC, 1996-1998)'
_computing_data_collection 'd*TREK (MSC, 1996-1998)'
_computing_data_reduction 'd*TREK (MSC, 1996-1998)'
_computing_publication_material 'teXsan (MSC, 1992-1997)'
_computing_structure_refinement 'teXsan (MSC, 1992-1997)'
_computing_structure_solution
;
SIR97 (Altomare, et. al. 1998)
;
_diffrn_ambient_temperature 198.2
_diffrn_detector_area_resol_mean 11.76
_diffrn_measurement_device_type 'Rigaku/ADSC CCD'
_diffrn_measurement_method 'area detector'
_diffrn_orient_matrix_UB_11 0.00000
_diffrn_orient_matrix_UB_12 0.00000
_diffrn_orient_matrix_UB_13 0.00000
_diffrn_orient_matrix_UB_21 0.00000
_diffrn_orient_matrix_UB_22 0.00000
_diffrn_orient_matrix_UB_23 0.00000
_diffrn_orient_matrix_UB_31 0.00000
_diffrn_orient_matrix_UB_32 0.00000
_diffrn_orient_matrix_UB_33 0.00000
_diffrn_radiation_detector CCD
_diffrn_radiation_monochromator graphite
_diffrn_radiation_source 'X-ray tube'
_diffrn_radiation_type 'Mo K\a'
_diffrn_radiation_wavelength 0.7107
_diffrn_reflns_av_R_equivalents 0.03817
_diffrn_reflns_av_sigmaI/netI 0.090
_diffrn_reflns_limit_h_max 11
_diffrn_reflns_limit_h_min -11
_diffrn_reflns_limit_k_max 15
_diffrn_reflns_limit_k_min -17
_diffrn_reflns_limit_l_max 18
_diffrn_reflns_limit_l_min -17
_diffrn_reflns_number 14591
_diffrn_reflns_reduction_process 'Lp corrections applied'
_diffrn_reflns_theta_max 28.17
_diffrn_reflns_theta_min 3.05
_diffrn_standards_decay_% 0.00
_diffrn_standards_interval_count 0
_diffrn_standards_number 0
_exptl_absorpt_coefficient_mu 0.909
_exptl_absorpt_correction_T_max 1.0000
_exptl_absorpt_correction_T_min 0.6746
_exptl_absorpt_correction_type multi-scan
_exptl_crystal_colour orange
_exptl_crystal_density_diffrn 1.441
_exptl_crystal_density_meas ?
_exptl_crystal_description block
_exptl_crystal_F_000 768.00
_exptl_crystal_size_max 0.40
_exptl_crystal_size_mid 0.40
_exptl_crystal_size_min 0.20
_refine_diff_density_max 0.49
_refine_diff_density_min -0.45
_refine_ls_extinction_method none
_refine_ls_goodness_of_fit_all 1.379
_refine_ls_goodness_of_fit_ref 1.379
_refine_ls_hydrogen_treatment noref
_refine_ls_matrix_type full
_refine_ls_number_constraints 50
_refine_ls_number_parameters 199
_refine_ls_number_reflns 3639
_refine_ls_number_restraints 0
_refine_ls_R_factor_all 0.0606
_refine_ls_R_factor_gt 0.036
_refine_ls_shift/su_max 0.0020
_refine_ls_shift/su_mean 0.0003
_refine_ls_structure_factor_coef Fsqd
_refine_ls_weighting_details 'w = 1/[\s^2^(Fo^2^)]'
_refine_ls_weighting_scheme sigma
_refine_ls_wR_factor_all 0.1076
_refine_ls_wR_factor_ref 0.1076
_reflns_number_gt 2576
_reflns_number_total 3807
_reflns_threshold_expression I>3.00\s(I)
_cod_data_source_file ic0491534si20040629_045224.cif
_cod_data_source_block pl216/TH-3-119
_cod_original_cell_volume 1697.4(1)
_cod_original_sg_symbol_H-M 'P 21/c '
_cod_original_formula_sum 'C12 H24 Cl2 N O4 V '
_cod_database_code 4311897

loop_
_symmetry_equiv_pos_as_xyz
'   +x,   +y,   +z'
'   -x,1/2+y,1/2-z'
'   -x,   -y,   -z'
'   +x,1/2-y,1/2+z'

loop_
_atom_site_label
_atom_site_fract_x
_atom_site_fract_y
_atom_site_fract_z
_atom_site_U_iso_or_equiv
_atom_site_occupancy
_atom_site_refinement_flags
_atom_site_adp_type
_atom_site_calc_flag
_atom_site_calc_attached_atom
V(1) 0.26576(4) 0.23237(3) 0.72918(2) 0.0310(1) 1.000 . Uani d ?
Cl(1) 0.07321(8) 0.28960(6) 0.62425(5) 0.0538(2) 1.000 . Uani d ?
Cl(2) 0.45965(7) 0.15766(5) 0.82460(5) 0.0478(2) 1.000 . Uani d ?
O(1) 0.2660(3) 0.4171(2) 0.8361(1) 0.0636(7) 1.000 . Uani d ?
O(2) 0.4279(2) 0.2807(1) 0.6464(1) 0.0410(5) 1.000 . Uani d ?
O(3) 0.2674(2) 0.0857(1) 0.6506(1) 0.0399(5) 1.000 . Uani d ?
O(4) 0.1060(2) 0.1573(1) 0.7974(1) 0.0424(5) 1.000 . Uani d ?
N(1) 0.2653(2) 0.3419(2) 0.7910(1) 0.0392(6) 1.000 . Uani d ?
C(1) 0.4420(3) 0.3854(2) 0.6119(2) 0.0435(7) 1.000 . Uani d ?
C(2) 0.5912(3) 0.3878(2) 0.5684(2) 0.0483(7) 1.000 . Uani d ?
C(3a) 0.6375(9) 0.2740(6) 0.5571(5) 0.048(2) 0.500 . Uani d ?
C(3b) 0.6670(8) 0.2916(6) 0.6005(6) 0.046(2) 0.500 . Uani d ?
C(4a) 0.576(1) 0.225(1) 0.633(1) 0.062(4) 0.500 . Uani d ?
C(4b) 0.529(1) 0.214(1) 0.6031(9) 0.051(3) 0.500 . Uani d ?
C(5) 0.2141(5) 0.0732(3) 0.5575(2) 0.068(1) 1.000 . Uani d ?
C(6) 0.2556(5) -0.0339(3) 0.5321(2) 0.088(1) 1.000 . Uani d ?
C(7) 0.2624(6) -0.0914(3) 0.6177(3) 0.093(1) 1.000 . Uani d ?
C(8) 0.3246(4) -0.0139(2) 0.6842(2) 0.0571(9) 1.000 . Uani d ?
C(9) -0.0152(4) 0.0884(3) 0.7600(2) 0.071(1) 1.000 . Uani d ?
C(10) -0.1277(4) 0.0846(3) 0.8263(3) 0.079(1) 1.000 . Uani d ?
C(11) -0.0532(5) 0.1152(4) 0.9088(2) 0.099(1) 1.000 . Uani d ?
C(12) 0.0827(3) 0.1776(3) 0.8903(2) 0.0580(9) 1.000 . Uani d ?
H(1) 0.3568 0.4009 0.5682 0.052 1.000 . Uiso c ?
H(2) 0.4435 0.4361 0.6605 0.052 1.000 . Uiso c ?
H(3) 0.6683 0.4254 0.6064 0.058 1.000 . Uiso c ?
H(4) 0.5773 0.4220 0.5104 0.058 1.000 . Uiso c ?
H(5a) 0.6025 0.2467 0.4968 0.070 0.500 . Uiso d ?
H(5b) 0.7518 0.2678 0.5626 0.070 0.500 . Uiso d ?
H(6a) 0.7434 0.2671 0.5618 0.061 0.500 . Uiso d ?
H(6b) 0.7174 0.3007 0.6610 0.061 0.500 . Uiso d ?
H(7b) 0.4876 0.1985 0.5428 0.066 0.500 . Uiso d ?
H(7a) 0.5475 0.1501 0.6118 0.102 0.500 . Uiso d ?
H(8b) 0.5542 0.1539 0.6345 0.066 0.500 . Uiso d ?
H(8a) 0.6492 0.2194 0.6844 0.102 0.500 . Uiso d ?
H(9) 0.1032 0.0827 0.5496 0.082 1.000 . Uiso c ?
H(10) 0.2642 0.1239 0.5208 0.082 1.000 . Uiso c ?
H(11) 0.1779 -0.0634 0.4892 0.105 1.000 . Uiso c ?
H(12) 0.3551 -0.0350 0.5067 0.105 1.000 . Uiso c ?
H(13) 0.3300 -0.1519 0.6160 0.111 1.000 . Uiso c ?
H(14) 0.1602 -0.1143 0.6312 0.111 1.000 . Uiso c ?
H(15) 0.4365 -0.0150 0.6886 0.067 1.000 . Uiso c ?
H(16) 0.2877 -0.0282 0.7427 0.067 1.000 . Uiso c ?
H(17) -0.0612 0.1166 0.7038 0.085 1.000 . Uiso c ?
H(18) 0.0256 0.0188 0.7498 0.085 1.000 . Uiso c ?
H(19) -0.1678 0.0139 0.8305 0.094 1.000 . Uiso c ?
H(20) -0.2121 0.1326 0.8098 0.094 1.000 . Uiso c ?
H(21) -0.0204 0.0533 0.9432 0.118 1.000 . Uiso c ?
H(22) -0.1224 0.1564 0.9426 0.118 1.000 . Uiso c ?
H(23) 0.0626 0.2518 0.8992 0.069 1.000 . Uiso c ?
H(24) 0.1721 0.1564 0.9287 0.069 1.000 . Uiso c ?

loop_
_atom_site_aniso_label
_atom_site_aniso_U_11
_atom_site_aniso_U_22
_atom_site_aniso_U_33
_atom_site_aniso_U_12
_atom_site_aniso_U_13
_atom_site_aniso_U_23
V(1) 0.0311(2) 0.0360(2) 0.0264(2) 0.0013(2) 0.0051(1) 0.0032(2)
Cl(1) 0.0508(4) 0.0666(5) 0.0428(4) 0.0169(3) -0.0050(3) 0.0052(3)
Cl(2) 0.0447(3) 0.0471(3) 0.0495(4) -0.0003(3) -0.0103(3) 0.0084(3)
O(1) 0.087(2) 0.057(1) 0.048(1) 0.002(1) 0.013(1) -0.011(1)
O(2) 0.048(1) 0.0320(8) 0.046(1) 0.0060(7) 0.0229(8) 0.0057(7)
O(3) 0.0492(9) 0.0384(9) 0.0320(9) 0.0025(7) 0.0032(7) 0.0009(7)
O(4) 0.0394(9) 0.060(1) 0.0284(9) -0.0150(8) 0.0076(7) -0.0033(8)
N(1) 0.042(1) 0.044(1) 0.032(1) 0.0031(9) 0.0077(9) 0.0036(9)
C(1) 0.047(1) 0.032(1) 0.052(2) 0.000(1) 0.010(1) 0.007(1)
C(2) 0.056(2) 0.046(1) 0.044(1) -0.010(1) 0.015(1) 0.003(1)
C(3a) 0.044(4) 0.051(4) 0.052(5) 0.001(3) 0.014(3) 0.001(4)
C(3b) 0.033(3) 0.051(4) 0.057(5) -0.002(3) 0.020(3) -0.003(4)
C(4a) 0.044(6) 0.049(6) 0.10(1) 0.020(5) 0.026(5) 0.014(6)
C(4b) 0.040(6) 0.036(3) 0.083(8) 0.000(4) 0.036(5) -0.008(5)
C(5) 0.106(3) 0.065(2) 0.033(2) 0.018(2) -0.003(2) -0.013(1)
C(6) 0.136(4) 0.064(2) 0.062(2) 0.020(2) -0.011(2) -0.017(2)
C(7) 0.137(4) 0.048(2) 0.093(3) 0.004(2) -0.003(3) -0.011(2)
C(8) 0.078(2) 0.037(1) 0.055(2) 0.004(1) -0.002(2) 0.006(1)
C(9) 0.062(2) 0.099(3) 0.054(2) -0.043(2) 0.015(1) -0.015(2)
C(10) 0.054(2) 0.095(3) 0.091(3) -0.028(2) 0.029(2) -0.026(2)
C(11) 0.113(3) 0.131(3) 0.058(2) -0.069(3) 0.051(2) -0.026(2)
C(12) 0.060(2) 0.083(2) 0.033(1) -0.020(2) 0.018(1) -0.009(1)

loop_
_atom_type_symbol
_atom_type_oxidation_number
_atom_type_number_in_cell
_atom_type_scat_dispersion_real
_atom_type_scat_dispersion_imag
_atom_type_scat_source
C 0 48 0.002 0.002
;International Tables for Crystallography
(1992, Vol. C, Tables 4.2.6.8 and 6.1.1.1)
;
H 0 96 0.000 0.000
;International Tables for Crystallography
(1992, Vol. C, Table 6.1.1.2)
;
N 0 4 0.004 0.003
;International Tables for Crystallography
(1992, Vol. C, Tables 4.2.6.8 and 6.1.1.1)
;
O 0 16 0.008 0.006
;International Tables for Crystallography
(1992, Vol. C, Tables 4.2.6.8 and 6.1.1.1)
;
Cl 0 8 0.132 0.159
;International Tables for Crystallography
(1992, Vol. C, Tables 4.2.6.8 and 6.1.1.1)
;
V 0 4 0.267 0.530
;International Tables for Crystallography
(1992, Vol. C, Tables 4.2.6.8 and 6.1.1.1)
;

loop_
_geom_angle_atom_site_label_1
_geom_angle_atom_site_label_2
_geom_angle_atom_site_label_3
_geom_angle
_geom_angle_site_symmetry_1
_geom_angle_site_symmetry_2
_geom_angle_site_symmetry_3
_geom_angle_publ_flag
Cl(1) V(1) Cl(2) 173.47(3) . . . yes
Cl(1) V(1) O(2) 89.56(6) . . . yes
Cl(1) V(1) O(3) 86.57(5) . . . yes
Cl(1) V(1) O(4) 90.03(5) . . . yes
Cl(1) V(1) N(1) 94.53(7) . . . yes
Cl(2) V(1) O(2) 89.59(5) . . . yes
Cl(2) V(1) O(3) 86.90(5) . . . yes
Cl(2) V(1) O(4) 89.52(5) . . . yes
Cl(2) V(1) N(1) 92.00(7) . . . yes
O(2) V(1) O(3) 84.31(6) . . . yes
O(2) V(1) O(4) 168.54(7) . . . yes
O(2) V(1) N(1) 96.50(8) . . . yes
O(3) V(1) O(4) 84.23(6) . . . yes
O(3) V(1) N(1) 178.63(8) . . . yes
O(4) V(1) N(1) 94.95(8) . . . yes
V(1) O(2) C(1) 125.4(1) . . . yes
V(1) O(2) C(4a) 125.5(7) . . . yes
V(1) O(2) C(4b) 125.5(6) . . . yes
C(1) O(2) C(4a) 107.0(6) . . . yes
C(1) O(2) C(4b) 108.6(6) . . . yes
C(4a) O(2) C(4b) 23.3(7) . . . yes
V(1) O(3) C(5) 126.3(2) . . . yes
V(1) O(3) C(8) 125.2(2) . . . yes
C(5) O(3) C(8) 108.4(2) . . . yes
V(1) O(4) C(9) 126.8(2) . . . yes
V(1) O(4) C(12) 123.4(1) . . . yes
C(9) O(4) C(12) 109.2(2) . . . yes
V(1) N(1) O(1) 178.4(2) . . . yes
O(2) C(1) C(2) 106.0(2) . . . yes
O(2) C(1) H(1) 110.4 . . . no
O(2) C(1) H(2) 110.3 . . . no
C(2) C(1) H(1) 110.3 . . . no
C(2) C(1) H(2) 110.4 . . . no
H(1) C(1) H(2) 109.5 . . . no
C(1) C(2) C(3a) 106.0(3) . . . yes
C(1) C(2) C(3b) 103.0(3) . . . yes
C(1) C(2) H(3) 109.9 . . . no
C(1) C(2) H(4) 110.1 . . . no
C(3a) C(2) C(3b) 27.7(3) . . . yes
C(3a) C(2) H(3) 111.0 . . . no
C(3a) C(2) H(4) 110.2 . . . no
C(3b) C(2) H(3) 87.0 . . . no
C(3b) C(2) H(4) 134.0 . . . no
H(3) C(2) H(4) 109.6 . . . no
C(2) C(3a) C(3b) 71(1) . . . yes
C(2) C(3a) C(4a) 102.2(8) . . . yes
C(2) C(3a) C(4b) 105.4(7) . . . yes
C(2) C(3a) H(5a) 111.8 . . . no
C(2) C(3a) H(5b) 109.8 . . . no
C(2) C(3a) H(6a) 110.8 . . . no
C(3b) C(3a) C(4a) 63(1) . . . yes
C(3b) C(3a) C(4b) 86(1) . . . yes
C(3b) C(3a) H(5a) 176.3 . . . no
C(3b) C(3a) H(5b) 70.2 . . . no
C(3b) C(3a) H(6a) 71.0 . . . no
C(4a) C(3a) C(4b) 24.0(6) . . . yes
C(4a) C(3a) H(5a) 117.2 . . . no
C(4a) C(3a) H(5b) 109.2 . . . no
C(4a) C(3a) H(6a) 109.1 . . . no
C(4b) C(3a) H(5a) 94.7 . . . no
C(4b) C(3a) H(5b) 127.5 . . . no
C(4b) C(3a) H(6a) 127.1 . . . no
H(5a) C(3a) H(5b) 106.5 . . . no
H(5a) C(3a) H(6a) 105.8 . . . no
H(5b) C(3a) H(6a) 1.0 . . . no
C(2) C(3b) C(3a) 81(1) . . . yes
C(2) C(3b) C(4a) 114.0(8) . . . yes
C(2) C(3b) C(4b) 102.2(7) . . . yes
C(2) C(3b) H(5b) 113.5 . . . no
C(2) C(3b) H(6a) 112.9 . . . no
C(2) C(3b) H(6b) 111.3 . . . no
C(3a) C(3b) C(4a) 87(1) . . . yes
C(3a) C(3b) C(4b) 66(1) . . . yes
C(3a) C(3b) H(5b) 68.0 . . . no
C(3a) C(3b) H(6a) 64.6 . . . no
C(3a) C(3b) H(6b) 167.8 . . . no
C(4a) C(3b) C(4b) 21.6(9) . . . yes
C(4a) C(3b) H(5b) 120.7 . . . no
C(4a) C(3b) H(6a) 118.9 . . . no
C(4a) C(3b) H(6b) 88.7 . . . no
C(4b) C(3b) H(5b) 115.0 . . . no
C(4b) C(3b) H(6a) 112.2 . . . no
C(4b) C(3b) H(6b) 110.1 . . . no
H(5b) C(3b) H(6a) 3.5 . . . no
H(5b) C(3b) H(6b) 104.9 . . . no
H(6a) C(3b) H(6b) 108.1 . . . no
O(2) C(4a) C(3a) 106(1) . . . yes
O(2) C(4a) C(3b) 107(1) . . . yes
O(2) C(4a) C(4b) 70(2) . . . yes
O(2) C(4a) H(7a) 106.6 . . . no
O(2) C(4a) H(8b) 105.9 . . . no
O(2) C(4a) H(8a) 116.4 . . . no
C(3a) C(4a) C(3b) 30.0(5) . . . yes
C(3a) C(4a) C(4b) 78(3) . . . yes
C(3a) C(4a) H(7a) 105.3 . . . no
C(3a) C(4a) H(8b) 122.8 . . . no
C(3a) C(4a) H(8a) 114.0 . . . no
C(3b) C(4a) C(4b) 106(3) . . . yes
C(3b) C(4a) H(7a) 130.3 . . . no
C(3b) C(4a) H(8b) 142.8 . . . no
C(3b) C(4a) H(8a) 88.0 . . . no
C(4b) C(4a) H(7a) 54.9 . . . no
C(4b) C(4a) H(8b) 70.4 . . . no
C(4b) C(4a) H(8a) 162.1 . . . no
H(7a) C(4a) H(8b) 19.3 . . . no
H(7a) C(4a) H(8a) 107.7 . . . no
H(8b) C(4a) H(8a) 91.7 . . . no
O(2) C(4b) C(3a) 111(1) . . . yes
O(2) C(4b) C(3b) 98.2(8) . . . yes
O(2) C(4b) C(4a) 87(3) . . . yes
O(2) C(4b) H(7b) 110.3 . . . no
O(2) C(4b) H(7a) 128.9 . . . no
O(2) C(4b) H(8b) 113.6 . . . no
C(3a) C(4b) C(3b) 27.4(4) . . . yes
C(3a) C(4b) C(4a) 78(3) . . . yes
C(3a) C(4b) H(7b) 82.9 . . . no
C(3a) C(4b) H(7a) 118.0 . . . no
C(3a) C(4b) H(8b) 123.7 . . . no
C(3b) C(4b) C(4a) 52(3) . . . yes
C(3b) C(4b) H(7b) 110.2 . . . no
C(3b) C(4b) H(7a) 119.0 . . . no
C(3b) C(4b) H(8b) 113.1 . . . no
C(4a) C(4b) H(7b) 158.2 . . . no
C(4a) C(4b) H(7a) 89.9 . . . no
C(4a) C(4b) H(8b) 72.0 . . . no
H(7b) C(4b) H(7a) 89.5 . . . no
H(7b) C(4b) H(8b) 110.9 . . . no
H(7a) C(4b) H(8b) 21.9 . . . no
O(3) C(5) C(6) 106.5(3) . . . yes
O(3) C(5) H(9) 110.3 . . . no
O(3) C(5) H(10) 110.2 . . . no
C(6) C(5) H(9) 110.2 . . . no
C(6) C(5) H(10) 110.1 . . . no
H(9) C(5) H(10) 109.5 . . . no
C(5) C(6) C(7) 103.5(3) . . . yes
C(5) C(6) H(11) 111.0 . . . no
C(5) C(6) H(12) 111.0 . . . no
C(7) C(6) H(11) 111.1 . . . no
C(7) C(6) H(12) 110.7 . . . no
H(11) C(6) H(12) 109.5 . . . no
C(6) C(7) C(8) 103.9(3) . . . yes
C(6) C(7) H(13) 111.0 . . . no
C(6) C(7) H(14) 110.6 . . . no
C(8) C(7) H(13) 110.9 . . . no
C(8) C(7) H(14) 110.9 . . . no
H(13) C(7) H(14) 109.5 . . . no
O(3) C(8) C(7) 104.8(2) . . . yes
O(3) C(8) H(15) 110.8 . . . no
O(3) C(8) H(16) 110.5 . . . no
C(7) C(8) H(15) 110.6 . . . no
C(7) C(8) H(16) 110.6 . . . no
H(15) C(8) H(16) 109.5 . . . no
O(4) C(9) C(10) 105.4(2) . . . yes
O(4) C(9) H(17) 110.4 . . . no
O(4) C(9) H(18) 110.5 . . . no
C(10) C(9) H(17) 110.4 . . . no
C(10) C(9) H(18) 110.5 . . . no
H(17) C(9) H(18) 109.5 . . . no
C(9) C(10) C(11) 107.5(3) . . . yes
C(9) C(10) H(19) 110.0 . . . no
C(9) C(10) H(20) 110.0 . . . no
C(11) C(10) H(19) 110.2 . . . no
C(11) C(10) H(20) 109.7 . . . no
H(19) C(10) H(20) 109.4 . . . no
C(10) C(11) C(12) 108.1(3) . . . yes
C(10) C(11) H(21) 109.6 . . . no
C(10) C(11) H(22) 110.2 . . . no
C(12) C(11) H(21) 109.3 . . . no
C(12) C(11) H(22) 110.2 . . . no
H(21) C(11) H(22) 109.5 . . . no
O(4) C(12) C(11) 104.9(2) . . . yes
O(4) C(12) H(23) 110.3 . . . no
O(4) C(12) H(24) 110.8 . . . no
C(11) C(12) H(23) 110.2 . . . no
C(11) C(12) H(24) 111.1 . . . no
H(23) C(12) H(24) 109.5 . . . no

loop_
_geom_bond_atom_site_label_1
_geom_bond_atom_site_label_2
_geom_bond_distance
_geom_bond_site_symmetry_1
_geom_bond_site_symmetry_2
_geom_bond_publ_flag
V(1) Cl(1) 2.3447(7) . . yes
V(1) Cl(2) 2.3496(7) . . yes
V(1) O(2) 2.059(2) . . yes
V(1) O(3) 2.229(2) . . yes
V(1) O(4) 2.043(2) . . yes
V(1) N(1) 1.689(2) . . yes
O(1) N(1) 1.182(3) . . yes
O(2) C(1) 1.452(3) . . yes
O(2) C(4a) 1.52(1) . . yes
O(2) C(4b) 1.43(1) . . yes
O(3) C(5) 1.454(3) . . yes
O(3) C(8) 1.454(3) . . yes
O(4) C(9) 1.464(3) . . yes
O(4) C(12) 1.454(3) . . yes
C(1) C(2) 1.508(3) . . yes
C(1) H(1) 0.98 . . no
C(1) H(2) 0.98 . . no
C(2) C(3a) 1.532(8) . . yes
C(2) C(3b) 1.470(8) . . yes
C(2) H(3) 0.98 . . no
C(2) H(4) 0.98 . . no
C(3a) C(3b) 0.722(7) . . yes
C(3a) C(4a) 1.44(2) . . yes
C(3a) C(4b) 1.44(2) . . yes
C(3a) H(5a) 1.00 . . no
C(3a) H(5b) 1.00 . . no
C(3a) H(6a) 0.93 . . no
C(3b) C(4a) 1.29(2) . . yes
C(3b) C(4b) 1.57(1) . . yes
C(3b) H(5b) 1.02 . . no
C(3b) H(6a) 0.97 . . no
C(3b) H(6b) 0.99 . . no
C(4a) C(4b) 0.60(2) . . yes
C(4a) H(7a) 1.04 . . no
C(4a) H(8b) 0.94 . . no
C(4a) H(8a) 0.97 . . no
C(4b) H(7b) 0.98 . . no
C(4b) H(7a) 0.85 . . no
C(4b) H(8b) 0.93 . . no
C(5) C(6) 1.482(4) . . yes
C(5) H(9) 0.98 . . no
C(5) H(10) 0.98 . . no
C(6) C(7) 1.485(5) . . yes
C(6) H(11) 0.98 . . no
C(6) H(12) 0.98 . . no
C(7) C(8) 1.488(5) . . yes
C(7) H(13) 0.98 . . no
C(7) H(14) 0.98 . . no
C(8) H(15) 0.98 . . no
C(8) H(16) 0.98 . . no
C(9) C(10) 1.458(4) . . yes
C(9) H(17) 0.98 . . no
C(9) H(18) 0.98 . . no
C(10) C(11) 1.417(5) . . yes
C(10) H(19) 0.98 . . no
C(10) H(20) 0.98 . . no
C(11) C(12) 1.482(4) . . yes
C(11) H(21) 0.98 . . no
C(11) H(22) 0.98 . . no
C(12) H(23) 0.98 . . no
C(12) H(24) 0.98 . . no

loop_
_geom_contact_atom_site_label_1
_geom_contact_atom_site_label_2
_geom_contact_distance
_geom_contact_site_symmetry_1
_geom_contact_site_symmetry_2
_geom_contact_publ_flag
Cl(1) C(3b) 3.557(7) . 1_455 no
Cl(1) C(12) 3.559(3) . 4_554 no
Cl(1) C(11) 3.569(4) . 4_554 no
O(1) C(6) 3.322(4) . 4 no
O(1) C(9) 3.365(4) . 2_556 no
O(1) C(5) 3.404(4) . 4 no
O(1) C(10) 3.415(4) . 2_556 no
C(3a) C(6) 3.524(9) . 3_656 no

loop_
_geom_torsion_atom_site_label_1
_geom_torsion_atom_site_label_2
_geom_torsion_atom_site_label_3
_geom_torsion_atom_site_label_4
_geom_torsion_site_symmetry_1
_geom_torsion_site_symmetry_2
_geom_torsion_site_symmetry_3
_geom_torsion_site_symmetry_4
_geom_torsion
_geom_torsion_publ_flag
V(1) O(2) C(1) C(2) . . . . 170.4(2) no
V(1) O(2) C(4a) C(3a) . . . . 168.6(5) no
V(1) O(2) C(4a) C(3b) . . . . -160.0(7) no
V(1) O(2) C(4a) C(4b) . . . . 98(3) no
V(1) O(2) C(4b) C(3a) . . . . -174.5(5) no
V(1) O(2) C(4b) C(3b) . . . . -149.4(5) no
V(1) O(2) C(4b) C(4a) . . . . -99(3) no
V(1) O(3) C(5) C(6) . . . . 173.2(2) no
V(1) O(3) C(8) C(7) . . . . 164.5(2) no
V(1) O(4) C(9) C(10) . . . . -160.5(2) no
V(1) O(4) C(12) C(11) . . . . 174.0(3) no
Cl(1) V(1) O(2) C(1) . . . . 56.4(2) no
Cl(1) V(1) O(2) C(4a) . . . . -142.4(6) no
Cl(1) V(1) O(2) C(4b) . . . . -113.7(6) no
Cl(1) V(1) O(3) C(5) . . . . 22.4(2) no
Cl(1) V(1) O(3) C(8) . . . . -158.6(2) no
Cl(1) V(1) O(4) C(9) . . . . 48.0(2) no
Cl(1) V(1) O(4) C(12) . . . . -122.4(2) no
Cl(1) V(1) N(1) O(1) . . . . 149(7) no
Cl(2) V(1) O(2) C(1) . . . . -130.1(2) no
Cl(2) V(1) O(2) C(4a) . . . . 31.1(6) no
Cl(2) V(1) O(2) C(4b) . . . . 59.8(6) no
Cl(2) V(1) O(3) C(5) . . . . -157.4(2) no
Cl(2) V(1) O(3) C(8) . . . . 21.6(2) no
Cl(2) V(1) O(4) C(9) . . . . -125.5(2) no
Cl(2) V(1) O(4) C(12) . . . . 64.1(2) no
Cl(2) V(1) N(1) O(1) . . . . -31(7) no
O(1) N(1) V(1) O(2) . . . . -121(7) no
O(1) N(1) V(1) O(3) . . . . 6(10) no
O(1) N(1) V(1) O(4) . . . . 59(7) no
O(2) V(1) O(3) C(5) . . . . -67.5(2) no
O(2) V(1) O(3) C(8) . . . . 111.5(2) no
O(2) V(1) O(4) C(9) . . . . -39.9(5) no
O(2) V(1) O(4) C(12) . . . . 149.7(3) no
O(2) C(1) C(2) C(3a) . . . . 15.4(4) no
O(2) C(1) C(2) C(3b) . . . . -13.1(4) no
O(2) C(4a) C(3a) C(2) . . . . 35.6(9) no
O(2) C(4a) C(3a) C(3b) . . . . 97(1) no
O(2) C(4a) C(3a) C(4b) . . . . -65(2) no
O(2) C(4a) C(3b) C(2) . . . . -13(1) no
O(2) C(4a) C(3b) C(3a) . . . . -92(1) no
O(2) C(4a) C(3b) C(4b) . . . . -74(3) no
O(2) C(4a) C(4b) C(3a) . . . . 112.3(6) no
O(2) C(4a) C(4b) C(3b) . . . . 103(1) no
O(2) C(4b) C(3a) C(2) . . . . -4(1) no
O(2) C(4b) C(3a) C(3b) . . . . 66(1) no
O(2) C(4b) C(3a) C(4a) . . . . 82(3) no
O(2) C(4b) C(3b) C(2) . . . . -46.5(8) no
O(2) C(4b) C(3b) C(3a) . . . . -121(1) no
O(2) C(4b) C(3b) C(4a) . . . . 79(3) no
O(2) C(4b) C(4a) C(3a) . . . . -112.3(6) no
O(2) C(4b) C(4a) C(3b) . . . . -103(1) no
O(3) V(1) O(2) C(1) . . . . 143.0(2) no
O(3) V(1) O(2) C(4a) . . . . -55.8(6) no
O(3) V(1) O(2) C(4b) . . . . -27.1(6) no
O(3) V(1) O(4) C(9) . . . . -38.6(2) no
O(3) V(1) O(4) C(12) . . . . 151.1(2) no
O(3) C(5) C(6) C(7) . . . . 25.8(4) no
O(3) C(8) C(7) C(6) . . . . 32.2(4) no
O(4) V(1) O(2) C(1) . . . . 144.4(3) no
O(4) V(1) O(2) C(4a) . . . . -54.5(7) no
O(4) V(1) O(2) C(4b) . . . . -25.8(7) no
O(4) V(1) O(3) C(5) . . . . 112.8(2) no
O(4) V(1) O(3) C(8) . . . . -68.2(2) no
O(4) C(9) C(10) C(11) . . . . -20.6(5) no
O(4) C(12) C(11) C(10) . . . . -15.2(5) no
N(1) V(1) O(2) C(1) . . . . -38.1(2) no
N(1) V(1) O(2) C(4a) . . . . 123.1(6) no
N(1) V(1) O(2) C(4b) . . . . 151.7(6) no
N(1) V(1) O(3) C(5) . . . . 166(3) no
N(1) V(1) O(3) C(8) . . . . -15(4) no
N(1) V(1) O(4) C(9) . . . . 142.5(2) no
N(1) V(1) O(4) C(12) . . . . -27.8(2) no
C(1) O(2) C(4a) C(3a) . . . . -27.4(9) no
C(1) O(2) C(4a) C(3b) . . . . 4(1) no
C(1) O(2) C(4a) C(4b) . . . . -98(3) no
C(1) O(2) C(4b) C(3a) . . . . 14.0(9) no
C(1) O(2) C(4b) C(3b) . . . . 39.0(8) no
C(1) O(2) C(4b) C(4a) . . . . 90(3) no
C(1) C(2) C(3a) C(3b) . . . . -88(1) no
C(1) C(2) C(3a) C(4a) . . . . -31.8(7) no
C(1) C(2) C(3a) C(4b) . . . . -7.3(8) no
C(1) C(2) C(3b) C(3a) . . . . 100(1) no
C(1) C(2) C(3b) C(4a) . . . . 17(1) no
C(1) C(2) C(3b) C(4b) . . . . 36.2(7) no
C(2) C(1) O(2) C(4a) . . . . 6.4(6) no
C(2) C(1) O(2) C(4b) . . . . -18.0(5) no
C(2) C(3a) C(3b) C(4a) . . . . 114.9(7) no
C(2) C(3a) C(3b) C(4b) . . . . 107.7(6) no
C(2) C(3a) C(4a) C(3b) . . . . -62(1) no
C(2) C(3a) C(4a) C(4b) . . . . 100(3) no
C(2) C(3a) C(4b) C(3b) . . . . -69(1) no
C(2) C(3a) C(4b) C(4a) . . . . -86(3) no
C(2) C(3b) C(3a) C(4a) . . . . -114.9(7) no
C(2) C(3b) C(3a) C(4b) . . . . -107.7(6) no
C(2) C(3b) C(4a) C(3a) . . . . 79(1) no
C(2) C(3b) C(4a) C(4b) . . . . 60(3) no
C(2) C(3b) C(4b) C(3a) . . . . 74(1) no
C(2) C(3b) C(4b) C(4a) . . . . -126(3) no
C(3a) C(2) C(3b) C(4a) . . . . -82(1) no
C(3a) C(2) C(3b) C(4b) . . . . -63(1) no
C(3a) C(3b) C(4a) C(4b) . . . . -18(3) no
C(3a) C(3b) C(4b) C(4a) . . . . 160(3) no
C(3a) C(4a) O(2) C(4b) . . . . 70(3) no
C(3a) C(4a) C(3b) C(4b) . . . . 18(3) no
C(3a) C(4a) C(4b) C(3b) . . . . -9(2) no
C(3a) C(4b) O(2) C(4a) . . . . -76(3) no
C(3a) C(4b) C(3b) C(4a) . . . . -160(3) no
C(3a) C(4b) C(4a) C(3b) . . . . 9(2) no
C(3b) C(2) C(3a) C(4a) . . . . 56(1) no
C(3b) C(2) C(3a) C(4b) . . . . 80(1) no
C(3b) C(3a) C(4a) C(4b) . . . . 162(3) no
C(3b) C(3a) C(4b) C(4a) . . . . -16(3) no
C(3b) C(4a) O(2) C(4b) . . . . 102(3) no
C(3b) C(4a) C(3a) C(4b) . . . . -162(3) no
C(3b) C(4b) O(2) C(4a) . . . . -51(3) no
C(3b) C(4b) C(3a) C(4a) . . . . 16(3) no
C(4a) C(3a) C(3b) C(4b) . . . . -7(1) no
C(4a) C(3b) C(3a) C(4b) . . . . 7(1) no
C(5) O(3) C(8) C(7) . . . . -16.3(4) no
C(5) C(6) C(7) C(8) . . . . -35.6(4) no
C(6) C(5) O(3) C(8) . . . . -6.0(4) no
C(9) O(4) C(12) C(11) . . . . 2.2(4) no
C(9) C(10) C(11) C(12) . . . . 22.5(5) no
C(10) C(9) O(4) C(12) . . . . 11.0(4) no
